data_4066894
loop_
_publ_author_name
'Hapke, Marko'
'Weding, Nico'
'Spannenberg, Anke'

_publ_section_title
;
 Highly Reactive Cyclopentadienylcobalt(I) Olefin Complexes
;
_journal_issue 19
_journal_name_full Organometallics
_journal_page_first 4298
_journal_paper_doi 10.1021/om100692k
_journal_volume 29
_journal_year 2010
_chemical_formula_sum 'C9 H11 Cl6 Co Si2'
_chemical_formula_weight 446.99
_chemical_name_systematic
; 
 ? 
;
_space_group_IT_number 15
_symmetry_cell_setting monoclinic
_symmetry_space_group_name_Hall '-C 2yc'
_symmetry_space_group_name_H-M 'C 1 2/c 1'
_atom_sites_solution_hydrogens geom
_atom_sites_solution_primary direct
_atom_sites_solution_secondary difmap
_audit_creation_method SHELXL-97
_cell_angle_alpha 90.00
_cell_angle_beta 96.381(5)
_cell_angle_gamma 90.00
_cell_formula_units_Z 4
_cell_length_a 15.9701(11)
_cell_length_b 6.8829(3)
_cell_length_c 15.3137(9)
_cell_measurement_reflns_used 4007
_cell_measurement_temperature 200(2)
_cell_measurement_theta_max 27.13
_cell_measurement_theta_min 2.51
_cell_volume 1672.86(17)
_computing_cell_refinement X-AREA
_computing_data_collection 'X-AREA (Stoe & Cie, 2005)'
_computing_data_reduction X-AREA
_computing_molecular_graphics 'XP in SHELXTL (Sheldrick, 2008)'
_computing_publication_material SHELXTL
_computing_structure_refinement 'SHELXL-97 (Sheldrick, 2008)'
_computing_structure_solution 'SHELXS-97 (Sheldrick, 2008)'
_diffrn_ambient_temperature 200(2)
_diffrn_measured_fraction_theta_full 1.000
_diffrn_measured_fraction_theta_max 1.000
_diffrn_measurement_device_type 'STOE IPDS II'
_diffrn_measurement_method \w
_diffrn_radiation_monochromator graphite
_diffrn_radiation_source 'fine-focus sealed tube'
_diffrn_radiation_type MoK\a
_diffrn_radiation_wavelength 0.71073
_diffrn_reflns_av_R_equivalents 0.0294
_diffrn_reflns_av_sigmaI/netI 0.0270
_diffrn_reflns_limit_h_max 19
_diffrn_reflns_limit_h_min -19
_diffrn_reflns_limit_k_max 8
_diffrn_reflns_limit_k_min -8
_diffrn_reflns_limit_l_max 18
_diffrn_reflns_limit_l_min -18
_diffrn_reflns_number 8882
_diffrn_reflns_theta_full 25.49
_diffrn_reflns_theta_max 25.49
_diffrn_reflns_theta_min 2.57
_exptl_absorpt_coefficient_mu 2.106
_exptl_absorpt_correction_T_max 0.7955
_exptl_absorpt_correction_T_min 0.6072
_exptl_absorpt_correction_type numerical
_exptl_absorpt_process_details 'X-SHAPE and X-RED32 (Stoe & Cie, 2005)'
_exptl_crystal_colour red
_exptl_crystal_density_diffrn 1.775
_exptl_crystal_density_method 'not measured'
_exptl_crystal_description prism
_exptl_crystal_F_000 888
_exptl_crystal_size_max 0.30
_exptl_crystal_size_mid 0.15
_exptl_crystal_size_min 0.08
_refine_diff_density_max 0.540
_refine_diff_density_min -0.358
_refine_diff_density_rms 0.066
_refine_ls_extinction_method none
_refine_ls_goodness_of_fit_ref 0.980
_refine_ls_hydrogen_treatment mixed
_refine_ls_matrix_type full
_refine_ls_number_parameters 102
_refine_ls_number_reflns 1573
_refine_ls_number_restraints 30
_refine_ls_restrained_S_all 1.070
_refine_ls_R_factor_all 0.0482
_refine_ls_R_factor_gt 0.0342
_refine_ls_shift/su_max 0.000
_refine_ls_shift/su_mean 0.000
_refine_ls_structure_factor_coef Fsqd
_refine_ls_weighting_details 'calc w=1/[\s^2^(Fo^2^)+(0.0564P)^2^+0.0000P] where P=(Fo^2^+2Fc^2^)/3'
_refine_ls_weighting_scheme calc
_refine_ls_wR_factor_gt 0.0845
_refine_ls_wR_factor_ref 0.0886
_reflns_number_gt 1210
_reflns_number_total 1573
_reflns_threshold_expression >2sigma(I)
_cod_data_source_file om100692k_si_002.cif
_cod_data_source_block ks1042
_cod_original_sg_symbol_H-M C2/c
_cod_database_code 4066894

loop_
_symmetry_equiv_pos_as_xyz
'x, y, z'
'-x, y, -z+1/2'
'x+1/2, y+1/2, z'
'-x+1/2, y+1/2, -z+1/2'
'-x, -y, -z'
'x, -y, z-1/2'
'-x+1/2, -y+1/2, -z'
'x+1/2, -y+1/2, z-1/2'

loop_
_atom_site_label
_atom_site_type_symbol
_atom_site_fract_x
_atom_site_fract_y
_atom_site_fract_z
_atom_site_U_iso_or_equiv
_atom_site_adp_type
_atom_site_occupancy
_atom_site_symmetry_multiplicity
_atom_site_calc_flag
_atom_site_refinement_flags
_atom_site_disorder_assembly
_atom_site_disorder_group
H1A H 0.085(3) 0.014(7) 0.343(3) 0.064(13) Uiso 1 1 d . . .
H1B H 0.153(3) 0.192(6) 0.308(3) 0.060(12) Uiso 1 1 d . . .
H2 H 0.043(2) -0.051(5) 0.193(2) 0.035(9) Uiso 1 1 d . . .
Co1 Co 0.0000 0.26186(8) 0.2500 0.0322(2) Uani 1 2 d S . .
Si1 Si 0.13722(6) 0.10503(15) 0.11593(7) 0.0449(3) Uani 1 1 d . . .
Cl2 Cl 0.18658(8) -0.14829(18) 0.07566(9) 0.0772(4) Uani 1 1 d . A .
Cl3 Cl 0.23550(7) 0.2866(2) 0.14958(11) 0.0824(4) Uani 1 1 d . A .
Cl1 Cl 0.07017(9) 0.2180(2) 0.00778(8) 0.0802(4) Uani 1 1 d . A .
C1 C 0.1015(3) 0.0989(7) 0.2946(3) 0.0529(10) Uani 1 1 d . A .
C2 C 0.07635(16) 0.0542(3) 0.20788(19) 0.0407(8) Uani 1 1 d . A .
C3 C -0.05302(16) 0.5158(3) 0.18661(19) 0.0493(16) Uani 0.50 1 d PRU A -1
H3 H -0.0951 0.5179 0.1376 0.059 Uiso 0.50 1 calc PR A -1
C4 C 0.03540(16) 0.5135(3) 0.18291(19) 0.0416(15) Uani 0.50 1 d PRU A -1
H4 H 0.0629 0.5137 0.1310 0.050 Uiso 0.50 1 calc PR A -1
C5 C 0.07552(16) 0.5107(3) 0.27040(19) 0.0617(18) Uani 0.50 1 d PRU A -1
H5 H 0.1346 0.5088 0.2873 0.074 Uiso 0.50 1 calc PR A -1
C6 C 0.01190(16) 0.5114(3) 0.32817(19) 0.0686(19) Uani 0.50 1 d PRU A -1
H6 H 0.0209 0.5099 0.3905 0.082 Uiso 0.50 1 calc PR A -1
C7 C -0.06754(16) 0.5145(3) 0.27639(19) 0.0625(18) Uani 0.50 1 d PRU A -1
H7 H -0.1210 0.5156 0.2980 0.075 Uiso 0.50 1 calc PR A -1

loop_
_atom_site_aniso_label
_atom_site_aniso_U_11
_atom_site_aniso_U_22
_atom_site_aniso_U_33
_atom_site_aniso_U_23
_atom_site_aniso_U_13
_atom_site_aniso_U_12
Co1 0.0377(3) 0.0239(3) 0.0350(4) 0.000 0.0046(2) 0.000
Si1 0.0426(5) 0.0463(6) 0.0482(6) 0.0045(5) 0.0161(5) 0.0002(4)
Cl2 0.0857(8) 0.0678(7) 0.0868(9) -0.0063(6) 0.0477(7) 0.0170(6)
Cl3 0.0522(6) 0.0851(9) 0.1135(11) -0.0048(7) 0.0253(7) -0.0228(6)
Cl1 0.0965(9) 0.0988(10) 0.0461(7) 0.0145(6) 0.0111(6) 0.0162(7)
C1 0.042(2) 0.069(3) 0.048(2) 0.017(2) 0.0070(18) 0.0151(19)
C2 0.0409(18) 0.0318(17) 0.052(2) 0.0022(15) 0.0176(16) 0.0017(14)
C3 0.044(3) 0.034(3) 0.076(4) 0.021(3) 0.031(3) 0.006(2)
C4 0.037(3) 0.023(2) 0.068(4) 0.009(3) 0.018(3) -0.008(2)
C5 0.074(4) 0.038(3) 0.074(5) -0.001(3) 0.013(3) -0.022(3)
C6 0.088(4) 0.044(3) 0.078(4) -0.009(3) 0.027(4) -0.013(3)
C7 0.076(4) 0.040(3) 0.078(5) 0.007(3) 0.036(3) 0.006(3)

loop_
_atom_type_symbol
_atom_type_description
_atom_type_scat_dispersion_real
_atom_type_scat_dispersion_imag
_atom_type_scat_source
C C 0.0033 0.0016 'International Tables Vol C Tables 4.2.6.8 and 6.1.1.4'
H H 0.0000 0.0000 'International Tables Vol C Tables 4.2.6.8 and 6.1.1.4'
Si Si 0.0817 0.0704 'International Tables Vol C Tables 4.2.6.8 and 6.1.1.4'
Cl Cl 0.1484 0.1585 'International Tables Vol C Tables 4.2.6.8 and 6.1.1.4'
Co Co 0.3494 0.9721 'International Tables Vol C Tables 4.2.6.8 and 6.1.1.4'

loop_
_geom_angle_atom_site_label_1
_geom_angle_atom_site_label_2
_geom_angle_atom_site_label_3
_geom_angle
_geom_angle_site_symmetry_1
_geom_angle_site_symmetry_3
C1 Co1 C1 112.8(3) . 2
C1 Co1 C2 39.74(15) . .
C1 Co1 C2 89.41(15) 2 .
C1 Co1 C2 89.41(15) . 2
C1 Co1 C2 39.74(15) 2 2
C2 Co1 C2 90.48(12) . 2
C1 Co1 C6 131.77(15) . 2
C1 Co1 C6 104.08(16) 2 2
C2 Co1 C6 114.60(4) . 2
C2 Co1 C6 137.82(14) 2 2
C1 Co1 C6 104.08(16) . .
C1 Co1 C6 131.77(15) 2 .
C2 Co1 C6 137.82(14) . .
C2 Co1 C6 114.59(4) 2 .
C6 Co1 C6 69.48(14) 2 .
C1 Co1 C5 88.65(16) . .
C1 Co1 C5 157.98(16) 2 .
C2 Co1 C5 105.46(10) . .
C2 Co1 C5 152.03(3) 2 .
C6 Co1 C5 55.15(15) 2 .
C6 Co1 C5 39.6 . .
C1 Co1 C5 157.98(16) . 2
C1 Co1 C5 88.65(16) 2 2
C2 Co1 C5 152.03(3) . 2
C2 Co1 C5 105.46(10) 2 2
C6 Co1 C5 39.6 2 2
C6 Co1 C5 55.15(15) . 2
C5 Co1 C5 70.55(13) . 2
C1 Co1 C7 96.53(15) . 2
C1 Co1 C7 143.02(16) 2 2
C2 Co1 C7 100.468(13) . 2
C2 Co1 C7 168.40(13) 2 2
C6 Co1 C7 39.5 2 2
C6 Co1 C7 54.29(13) . 2
C5 Co1 C7 19.54(15) . 2
C5 Co1 C7 66.18(6) 2 2
C1 Co1 C7 143.02(16) . .
C1 Co1 C7 96.53(15) 2 .
C2 Co1 C7 168.40(13) . .
C2 Co1 C7 100.468(13) 2 .
C6 Co1 C7 54.29(13) 2 .
C6 Co1 C7 39.5 . .
C5 Co1 C7 66.18(6) . .
C5 Co1 C7 19.54(15) 2 .
C7 Co1 C7 68.91(12) 2 .
C1 Co1 C4 122.32(15) . 2
C1 Co1 C4 111.62(15) 2 2
C2 Co1 C4 158.47(4) . 2
C2 Co1 C4 102.66(10) 2 2
C6 Co1 C4 66.08(6) 2 2
C6 Co1 C4 20.65(14) . 2
C5 Co1 C4 56.04(12) . 2
C5 Co1 C4 39.3 2 2
C7 Co1 C4 65.75(6) 2 2
C7 Co1 C4 20.75(16) . 2
C1 Co1 C4 111.62(15) . .
C1 Co1 C4 122.32(15) 2 .
C2 Co1 C4 102.66(10) . .
C2 Co1 C4 158.47(4) 2 .
C6 Co1 C4 20.65(14) 2 .
C6 Co1 C4 66.08(6) . .
C5 Co1 C4 39.3 . .
C5 Co1 C4 56.04(12) 2 .
C7 Co1 C4 20.75(16) 2 .
C7 Co1 C4 65.75(6) . .
C4 Co1 C4 70.61(13) 2 .
C2 Si1 Cl1 115.13(11) . .
C2 Si1 Cl3 112.61(11) . .
Cl1 Si1 Cl3 107.18(8) . .
C2 Si1 Cl2 108.99(8) . .
Cl1 Si1 Cl2 105.56(8) . .
Cl3 Si1 Cl2 106.85(7) . .
C2 C1 Co1 70.27(19) . .
C1 C2 Si1 125.1(2) . .
C1 C2 Co1 69.99(19) . .
Si1 C2 Co1 119.90(11) . .
C7 C3 C4 108.0 . .
C7 C3 Co1 69.67(7) . .
C4 C3 Co1 70.24(6) . .
C3 C4 C5 108.0 . .
C3 C4 Co1 70.75(7) . .
C5 C4 Co1 69.44(8) . .
C6 C5 C4 108.0 . .
C6 C5 Co1 69.87(7) . .
C4 C5 Co1 71.26(8) . .
C5 C6 C7 108.0 . .
C5 C6 Co1 70.51(6) . .
C7 C6 Co1 70.97(7) . .
C3 C7 C6 108.0 . .
C3 C7 Co1 71.19(7) . .
C6 C7 Co1 69.51(8) . .

loop_
_geom_bond_atom_site_label_1
_geom_bond_atom_site_label_2
_geom_bond_distance
_geom_bond_site_symmetry_2
Co1 C1 2.027(4) .
Co1 C1 2.027(4) 2
Co1 C2 2.030(2) .
Co1 C2 2.030(2) 2
Co1 C6 2.090(2) 2
Co1 C6 2.090(2) .
Co1 C5 2.098(2) .
Co1 C5 2.098(2) 2
Co1 C7 2.109(2) 2
Co1 C7 2.109(2) .
Co1 C4 2.122(2) 2
Co1 C4 2.122(2) .
Si1 C2 1.831(3) .
Si1 Cl1 2.0247(17) .
Si1 Cl3 2.0276(16) .
Si1 Cl2 2.0371(15) .
C1 C2 1.379(5) .
C3 C7 1.4195 .
C3 C4 1.4196 .
C4 C5 1.4196 .
C5 C6 1.4195 .
C6 C7 1.4196 .
